data_4071869
loop_
_publ_author_name
'Bugarin, Alejandro'
'Connell, Brian T.'

_publ_section_title
;
 Chiral Nickel(II) and Palladium(II) NCN-Pincer Complexes Based on
 Substituted Benzene: Synthesis, Structure, and Lewis Acidity
;
_journal_issue 17
_journal_name_full Organometallics
_journal_page_first 4357
_journal_paper_doi 10.1021/om8004367
_journal_volume 27
_journal_year 2008
_chemical_absolute_configuration rm
_chemical_formula_sum 'C30 H31 Br N2 O2 Pd'
_chemical_formula_weight 637.88
_chemical_name_systematic
;                                                                              
 ?                                                                             
;
_space_group_IT_number 19
_symmetry_cell_setting orthorhombic
_symmetry_space_group_name_Hall 'P 2ac 2ab'
_symmetry_space_group_name_H-M 'P 21 21 21'
_atom_sites_solution_hydrogens geom
_atom_sites_solution_primary direct
_atom_sites_solution_secondary difmap
_audit_creation_method SHELXL-97
_cell_angle_alpha 90.00
_cell_angle_beta 90.00
_cell_angle_gamma 90.00
_cell_formula_units_Z 4
_cell_length_a 6.6808(7)
_cell_length_b 19.625(2)
_cell_length_c 20.422(2)
_cell_measurement_reflns_used 939
_cell_measurement_temperature 110(2)
_cell_measurement_theta_max 60.86
_cell_measurement_theta_min 3.12
_cell_volume 2677.5(5)
_computing_cell_refinement 'Bruker FRAMBO'
_computing_data_collection 'Bruker FRAMBO'
_computing_data_reduction 'Bruker SAINT'
_computing_molecular_graphics 'Bruker SHELXTL'
_computing_publication_material 'Bruker SHELXTL'
_computing_structure_refinement 'SHELXL-97 (Sheldrick, 2008)'
_computing_structure_solution 'SHELXS-97 (Sheldrick, 2008)'
_diffrn_ambient_temperature 110(2)
_diffrn_measured_fraction_theta_full 0.990
_diffrn_measured_fraction_theta_max 0.990
_diffrn_measurement_device_type 'MWPC area detector'
_diffrn_measurement_method '\f and \w scans'
_diffrn_radiation_monochromator graphite
_diffrn_radiation_source 'fine-focus sealed tube'
_diffrn_radiation_type CuK\a
_diffrn_radiation_wavelength 1.54178
_diffrn_reflns_av_R_equivalents 0.0846
_diffrn_reflns_av_sigmaI/netI 0.0584
_diffrn_reflns_limit_h_max 7
_diffrn_reflns_limit_h_min -7
_diffrn_reflns_limit_k_max 22
_diffrn_reflns_limit_k_min -22
_diffrn_reflns_limit_l_max 22
_diffrn_reflns_limit_l_min -22
_diffrn_reflns_number 19307
_diffrn_reflns_theta_full 59.99
_diffrn_reflns_theta_max 59.99
_diffrn_reflns_theta_min 4.33
_exptl_absorpt_coefficient_mu 7.570
_exptl_absorpt_correction_T_max 0.9281
_exptl_absorpt_correction_T_min 0.5182
_exptl_absorpt_correction_type multi-scan
_exptl_absorpt_process_details sadabs
_exptl_crystal_colour 'yellow    '
_exptl_crystal_density_diffrn 1.582
_exptl_crystal_density_method 'not measured'
_exptl_crystal_description 'needle    '
_exptl_crystal_F_000 1288
_exptl_crystal_size_max 0.10
_exptl_crystal_size_mid 0.01
_exptl_crystal_size_min 0.01
_refine_diff_density_max 2.414
_refine_diff_density_min -0.529
_refine_diff_density_rms 0.124
_refine_ls_abs_structure_details 'Flack H D (1983), Acta Cryst. A39, 876-881'
_refine_ls_abs_structure_Flack 0.000(14)
_refine_ls_extinction_method none
_refine_ls_goodness_of_fit_ref 1.005
_refine_ls_hydrogen_treatment constr
_refine_ls_matrix_type full
_refine_ls_number_parameters 326
_refine_ls_number_reflns 3920
_refine_ls_number_restraints 0
_refine_ls_restrained_S_all 1.005
_refine_ls_R_factor_all 0.0530
_refine_ls_R_factor_gt 0.0453
_refine_ls_shift/su_max 0.008
_refine_ls_shift/su_mean 0.000
_refine_ls_structure_factor_coef Fsqd
_refine_ls_weighting_details 'calc w=1/[\s^2^(Fo^2^)+(0.0670P)^2^+5.2564P] where P=(Fo^2^+2Fc^2^)/3'
_refine_ls_weighting_scheme calc
_refine_ls_wR_factor_gt 0.1079
_refine_ls_wR_factor_ref 0.1121
_reflns_number_gt 3494
_reflns_number_total 3920
_reflns_threshold_expression >2sigma(I)
_cod_data_source_file om8004367_si_002.cif
_cod_data_source_block G
_cod_depositor_comments
;
The following automatic conversions were performed:

'_symmetry_cell_setting' value 'Orthorhombic' changed to
'orthorhombic' according to
/home/saulius/struct/CIF-dictionaries/cif_core.dic dictionary named
'cif_core.dic' version 2.4.1 from 2010-06-29.

Automatic conversion script
Id: cif_fix_values 1715 2011-07-08 13:25:40Z adriana 
;
_cod_original_cell_volume 2677.6(5)
_cod_original_sg_symbol_H-M P2(1)2(1)2(1)
_cod_database_code 4071869

loop_
_symmetry_equiv_pos_as_xyz
'x, y, z'
'-x+1/2, -y, z+1/2'
'x+1/2, -y+1/2, -z'
'-x, y+1/2, -z+1/2'

loop_
_atom_site_label
_atom_site_type_symbol
_atom_site_fract_x
_atom_site_fract_y
_atom_site_fract_z
_atom_site_U_iso_or_equiv
_atom_site_adp_type
_atom_site_occupancy
_atom_site_symmetry_multiplicity
_atom_site_calc_flag
_atom_site_refinement_flags
Pd1 Pd -0.09275(8) 0.54381(3) 0.18331(3) 0.02116(16) Uani 1 1 d .
Br1 Br -0.24986(14) 0.50813(4) 0.07635(4) 0.0310(2) Uani 1 1 d .
O1 O 0.4363(7) 0.6527(2) 0.1891(2) 0.0228(11) Uani 1 1 d .
O2 O -0.3807(8) 0.4850(3) 0.3524(3) 0.0302(13) Uani 1 1 d .
N1 N 0.1623(10) 0.5957(3) 0.1544(3) 0.0256(15) Uani 1 1 d .
N2 N -0.3009(9) 0.5021(3) 0.2471(3) 0.0269(15) Uani 1 1 d .
C1 C 0.0237(12) 0.5692(4) 0.2675(4) 0.0246(19) Uani 1 1 d .
C2 C 0.2024(11) 0.6043(4) 0.2692(4) 0.0200(18) Uani 1 1 d .
C3 C 0.2836(11) 0.6200(4) 0.3304(3) 0.0229(17) Uani 1 1 d .
H3 H 0.4071 0.6439 0.3320 0.027 Uiso 1 1 calc R
C4 C 0.1920(13) 0.6023(4) 0.3884(4) 0.028(2) Uani 1 1 d .
C5 C 0.0074(12) 0.5670(4) 0.3849(4) 0.0228(18) Uani 1 1 d .
H5 H -0.0603 0.5549 0.4241 0.027 Uiso 1 1 calc R
C6 C -0.0760(10) 0.5499(3) 0.3248(3) 0.0218(15) Uani 1 1 d .
C7 C 0.2651(13) 0.6177(3) 0.2037(3) 0.0228(18) Uani 1 1 d .
C8 C 0.2612(12) 0.6171(4) 0.0923(4) 0.0243(17) Uani 1 1 d .
H8 H 0.3045 0.5757 0.0676 0.029 Uiso 1 1 calc R
C9 C 0.4482(10) 0.6554(4) 0.1172(4) 0.0213(17) Uani 1 1 d .
H9A H 0.5719 0.6329 0.1015 0.026 Uiso 1 1 calc R
H9B H 0.4477 0.7032 0.1017 0.026 Uiso 1 1 calc R
C10 C 0.1205(11) 0.6592(4) 0.0493(4) 0.0212(16) Uani 1 1 d .
H10A H 0.1793 0.6622 0.0050 0.025 Uiso 1 1 calc R
H10B H -0.0080 0.6344 0.0454 0.025 Uiso 1 1 calc R
C11 C 0.0760(12) 0.7313(3) 0.0731(3) 0.0220(16) Uani 1 1 d .
C12 C 0.1529(12) 0.7859(4) 0.0379(4) 0.0278(18) Uani 1 1 d .
H12 H 0.2287 0.7778 -0.0007 0.033 Uiso 1 1 calc R
C13 C 0.1199(14) 0.8517(4) 0.0587(4) 0.037(2) Uani 1 1 d .
H13 H 0.1711 0.8888 0.0341 0.044 Uiso 1 1 calc R
C14 C 0.0112(13) 0.8639(4) 0.1160(5) 0.035(2) Uani 1 1 d .
H14 H -0.0104 0.9091 0.1310 0.042 Uiso 1 1 calc R
C15 C -0.0636(14) 0.8097(4) 0.1501(4) 0.034(2) Uani 1 1 d .
H15 H -0.1386 0.8175 0.1889 0.041 Uiso 1 1 calc R
C16 C -0.0314(12) 0.7435(4) 0.1289(4) 0.0282(19) Uani 1 1 d .
H16 H -0.0843 0.7064 0.1532 0.034 Uiso 1 1 calc R
C17 C 0.2742(14) 0.6187(4) 0.4564(4) 0.0304(19) Uani 1 1 d .
C18 C 0.4849(16) 0.6492(5) 0.4524(4) 0.049(3) Uani 1 1 d .
H18A H 0.5327 0.6599 0.4966 0.073 Uiso 1 1 calc R
H18B H 0.4813 0.6909 0.4260 0.073 Uiso 1 1 calc R
H18C H 0.5756 0.6162 0.4319 0.073 Uiso 1 1 calc R
C19 C 0.1304(18) 0.6684(5) 0.4909(4) 0.052(3) Uani 1 1 d .
H19A H 0.1837 0.6800 0.5342 0.078 Uiso 1 1 calc R
H19B H -0.0011 0.6468 0.4959 0.078 Uiso 1 1 calc R
H19C H 0.1169 0.7099 0.4646 0.078 Uiso 1 1 calc R
C20 C 0.2882(13) 0.5531(4) 0.4957(4) 0.035(2) Uani 1 1 d .
H20A H 0.3418 0.5631 0.5393 0.052 Uiso 1 1 calc R
H20B H 0.3770 0.5211 0.4732 0.052 Uiso 1 1 calc R
H20C H 0.1546 0.5330 0.5000 0.052 Uiso 1 1 calc R
C21 C -0.2622(11) 0.5121(3) 0.3075(4) 0.0225(16) Uani 1 1 d .
C22 C -0.5363(11) 0.4502(4) 0.3153(4) 0.0317(18) Uani 1 1 d .
H22A H -0.6686 0.4710 0.3243 0.038 Uiso 1 1 calc R
H22B H -0.5417 0.4014 0.3275 0.038 Uiso 1 1 calc R
C23 C -0.4826(11) 0.4580(4) 0.2433(4) 0.0271(17) Uani 1 1 d .
H23 H -0.5924 0.4819 0.2192 0.033 Uiso 1 1 calc R
C24 C -0.4267(12) 0.3915(4) 0.2085(4) 0.0265(18) Uani 1 1 d .
H24A H -0.3623 0.4024 0.1661 0.032 Uiso 1 1 calc R
H24B H -0.3282 0.3664 0.2356 0.032 Uiso 1 1 calc R
C25 C -0.6048(12) 0.3468(4) 0.1965(4) 0.0252(17) Uani 1 1 d .
C26 C -0.7822(13) 0.3715(5) 0.1677(4) 0.033(2) Uani 1 1 d .
H26 H -0.7947 0.4183 0.1563 0.040 Uiso 1 1 calc R
C27 C -0.9377(15) 0.3267(6) 0.1564(4) 0.045(3) Uani 1 1 d .
H27 H -1.0566 0.3429 0.1362 0.054 Uiso 1 1 calc R
C28 C -0.9245(15) 0.2592(5) 0.1737(4) 0.046(2) Uani 1 1 d .
H28 H -1.0339 0.2295 0.1655 0.055 Uiso 1 1 calc R
C29 C -0.7547(16) 0.2345(4) 0.2026(4) 0.044(2) Uani 1 1 d .
H29 H -0.7455 0.1879 0.2146 0.052 Uiso 1 1 calc R
C30 C -0.5969(15) 0.2783(4) 0.2139(4) 0.034(2) Uani 1 1 d .
H30 H -0.4793 0.2611 0.2343 0.040 Uiso 1 1 calc R

loop_
_atom_site_aniso_label
_atom_site_aniso_U_11
_atom_site_aniso_U_22
_atom_site_aniso_U_33
_atom_site_aniso_U_23
_atom_site_aniso_U_13
_atom_site_aniso_U_12
Pd1 0.0216(3) 0.0162(2) 0.0257(3) 0.0004(2) -0.0017(3) -0.0009(3)
Br1 0.0298(4) 0.0299(5) 0.0331(5) -0.0016(3) -0.0039(4) -0.0012(4)
O1 0.018(3) 0.022(2) 0.029(3) -0.001(2) -0.002(3) -0.003(2)
O2 0.029(3) 0.030(3) 0.033(3) -0.001(2) 0.007(3) -0.003(3)
N1 0.030(4) 0.022(3) 0.025(3) 0.002(3) -0.003(3) 0.004(3)
N2 0.018(3) 0.021(3) 0.042(4) 0.001(3) -0.003(3) -0.001(3)
C1 0.031(5) 0.009(4) 0.033(4) 0.005(3) 0.003(4) 0.010(3)
C2 0.022(4) 0.011(4) 0.028(4) 0.003(3) 0.003(3) -0.001(3)
C3 0.022(4) 0.020(4) 0.026(4) -0.004(3) -0.002(4) 0.006(3)
C4 0.043(5) 0.018(4) 0.023(4) 0.001(3) 0.001(4) 0.013(4)
C5 0.023(4) 0.021(4) 0.024(4) 0.006(3) 0.006(4) -0.002(3)
C6 0.022(3) 0.018(3) 0.026(4) 0.004(3) 0.009(4) 0.005(4)
C7 0.033(4) 0.012(3) 0.024(4) -0.002(3) -0.008(4) 0.014(4)
C8 0.026(4) 0.014(4) 0.033(4) 0.002(3) 0.004(4) 0.008(3)
C9 0.013(4) 0.020(4) 0.030(4) 0.004(3) 0.002(3) 0.000(3)
C10 0.014(4) 0.023(4) 0.027(4) 0.006(3) 0.001(3) -0.001(3)
C11 0.025(4) 0.018(3) 0.022(4) 0.003(3) -0.004(4) 0.000(4)
C12 0.025(4) 0.025(4) 0.033(5) -0.002(3) 0.003(4) 0.000(3)
C13 0.046(6) 0.020(4) 0.045(5) 0.010(3) 0.007(5) 0.001(4)
C14 0.029(4) 0.022(4) 0.054(6) 0.003(4) 0.006(4) -0.006(4)
C15 0.041(5) 0.029(4) 0.032(4) -0.003(3) 0.005(4) 0.012(4)
C16 0.031(5) 0.024(4) 0.029(4) 0.011(3) 0.004(4) 0.006(4)
C17 0.035(5) 0.030(4) 0.027(4) 0.000(3) -0.001(4) 0.006(4)
C18 0.066(7) 0.053(6) 0.028(5) 0.004(4) -0.011(5) -0.023(5)
C19 0.073(8) 0.056(6) 0.028(5) -0.015(4) -0.013(5) 0.025(6)
C20 0.026(5) 0.034(5) 0.044(5) 0.009(4) -0.005(4) 0.001(4)
C21 0.021(4) 0.016(3) 0.030(4) 0.005(3) 0.008(4) 0.012(3)
C22 0.023(4) 0.031(4) 0.041(4) -0.003(4) 0.000(4) -0.011(3)
C23 0.022(4) 0.018(4) 0.042(5) 0.005(4) 0.005(3) -0.005(4)
C24 0.020(4) 0.024(4) 0.035(4) -0.005(3) 0.004(4) -0.002(4)
C25 0.022(4) 0.025(4) 0.029(4) -0.005(3) 0.010(4) -0.002(4)
C26 0.033(5) 0.041(5) 0.027(5) -0.002(4) 0.011(4) -0.002(4)
C27 0.028(5) 0.081(7) 0.026(4) -0.017(4) 0.001(4) -0.012(5)
C28 0.048(6) 0.045(5) 0.046(5) -0.021(5) 0.018(6) -0.031(5)
C29 0.052(6) 0.019(4) 0.060(6) -0.010(4) 0.024(6) -0.010(5)
C30 0.038(5) 0.021(4) 0.042(5) -0.009(3) 0.012(5) 0.009(4)

loop_
_atom_type_symbol
_atom_type_description
_atom_type_scat_dispersion_real
_atom_type_scat_dispersion_imag
_atom_type_scat_source
C C 0.0181 0.0091 'International Tables Vol C Tables 4.2.6.8 and 6.1.1.4'
H H 0.0000 0.0000 'International Tables Vol C Tables 4.2.6.8 and 6.1.1.4'
N N 0.0311 0.0180 'International Tables Vol C Tables 4.2.6.8 and 6.1.1.4'
O O 0.0492 0.0322 'International Tables Vol C Tables 4.2.6.8 and 6.1.1.4'
Br Br -0.6763 1.2805 'International Tables Vol C Tables 4.2.6.8 and 6.1.1.4'
Pd Pd 0.1215 3.9337 'International Tables Vol C Tables 4.2.6.8 and 6.1.1.4'

loop_
_geom_angle_atom_site_label_1
_geom_angle_atom_site_label_2
_geom_angle_atom_site_label_3
_geom_angle
C1 Pd1 N1 78.3(3)
C1 Pd1 N2 79.3(3)
N1 Pd1 N2 157.7(3)
C1 Pd1 Br1 178.2(2)
N1 Pd1 Br1 103.39(17)
N2 Pd1 Br1 98.93(19)
C7 O1 C9 106.3(5)
C21 O2 C22 104.7(6)
C7 N1 C8 109.4(6)
C7 N1 Pd1 112.3(5)
C8 N1 Pd1 138.3(5)
C21 N2 C23 107.7(6)
C21 N2 Pd1 114.2(5)
C23 N2 Pd1 137.9(5)
C2 C1 C6 121.7(7)
C2 C1 Pd1 119.7(6)
C6 C1 Pd1 118.5(6)
C1 C2 C3 118.0(7)
C1 C2 C7 108.8(7)
C3 C2 C7 133.1(7)
C4 C3 C2 122.7(7)
C4 C3 H3 118.6
C2 C3 H3 118.6
C3 C4 C5 117.7(7)
C3 C4 C17 124.7(8)
C5 C4 C17 117.6(7)
C6 C5 C4 120.9(7)
C6 C5 H5 119.6
C4 C5 H5 119.6
C5 C6 C1 118.9(7)
C5 C6 C21 131.6(6)
C1 C6 C21 109.5(6)
N1 C7 O1 116.3(6)
N1 C7 C2 120.8(7)
O1 C7 C2 122.9(7)
N1 C8 C10 111.6(6)
N1 C8 C9 102.5(6)
C10 C8 C9 115.1(6)
N1 C8 H8 109.1
C10 C8 H8 109.1
C9 C8 H8 109.1
O1 C9 C8 105.5(5)
O1 C9 H9A 110.6
C8 C9 H9A 110.6
O1 C9 H9B 110.6
C8 C9 H9B 110.6
H9A C9 H9B 108.8
C11 C10 C8 116.0(6)
C11 C10 H10A 108.3
C8 C10 H10A 108.3
C11 C10 H10B 108.3
C8 C10 H10B 108.3
H10A C10 H10B 107.4
C16 C11 C12 119.4(7)
C16 C11 C10 122.0(7)
C12 C11 C10 118.6(7)
C13 C12 C11 120.3(8)
C13 C12 H12 119.9
C11 C12 H12 119.9
C12 C13 C14 120.2(8)
C12 C13 H13 119.9
C14 C13 H13 119.9
C15 C14 C13 118.9(8)
C15 C14 H14 120.6
C13 C14 H14 120.6
C14 C15 C16 120.9(8)
C14 C15 H15 119.5
C16 C15 H15 119.5
C11 C16 C15 120.3(7)
C11 C16 H16 119.8
C15 C16 H16 119.8
C20 C17 C4 108.9(6)
C20 C17 C18 107.6(7)
C4 C17 C18 111.3(7)
C20 C17 C19 109.4(7)
C4 C17 C19 109.0(7)
C18 C17 C19 110.6(8)
C17 C18 H18A 109.5
C17 C18 H18B 109.5
H18A C18 H18B 109.5
C17 C18 H18C 109.5
H18A C18 H18C 109.5
H18B C18 H18C 109.5
C17 C19 H19A 109.5
C17 C19 H19B 109.5
H19A C19 H19B 109.5
C17 C19 H19C 109.5
H19A C19 H19C 109.5
H19B C19 H19C 109.5
C17 C20 H20A 109.5
C17 C20 H20B 109.5
H20A C20 H20B 109.5
C17 C20 H20C 109.5
H20A C20 H20C 109.5
H20B C20 H20C 109.5
N2 C21 O2 119.2(7)
N2 C21 C6 118.3(7)
O2 C21 C6 122.3(7)
O2 C22 C23 106.7(6)
O2 C22 H22A 110.4
C23 C22 H22A 110.4
O2 C22 H22B 110.4
C23 C22 H22B 110.4
H22A C22 H22B 108.6
N2 C23 C22 101.5(6)
N2 C23 C24 108.6(6)
C22 C23 C24 114.9(7)
N2 C23 H23 110.5
C22 C23 H23 110.5
C24 C23 H23 110.5
C25 C24 C23 112.4(6)
C25 C24 H24A 109.1
C23 C24 H24A 109.1
C25 C24 H24B 109.1
C23 C24 H24B 109.1
H24A C24 H24B 107.9
C30 C25 C26 118.1(8)
C30 C25 C24 119.6(7)
C26 C25 C24 122.4(7)
C27 C26 C25 118.9(8)
C27 C26 H26 120.5
C25 C26 H26 120.5
C28 C27 C26 121.5(9)
C28 C27 H27 119.2
C26 C27 H27 119.2
C29 C28 C27 120.4(8)
C29 C28 H28 119.8
C27 C28 H28 119.8
C28 C29 C30 119.1(8)
C28 C29 H29 120.5
C30 C29 H29 120.5
C29 C30 C25 122.0(9)
C29 C30 H30 119.0
C25 C30 H30 119.0

loop_
_geom_bond_atom_site_label_1
_geom_bond_atom_site_label_2
_geom_bond_distance
Pd1 C1 1.951(8)
Pd1 N1 2.071(7)
Pd1 N2 2.074(7)
Pd1 Br1 2.5226(10)
O1 C7 1.366(10)
O1 C9 1.471(9)
O2 C21 1.324(9)
O2 C22 1.457(9)
N1 C7 1.294(10)
N1 C8 1.489(10)
N2 C21 1.276(10)
N2 C23 1.493(10)
C1 C2 1.378(11)
C1 C6 1.399(10)
C2 C3 1.396(10)
C2 C7 1.426(10)
C3 C4 1.380(11)
C3 H3 0.9500
C4 C5 1.415(12)
C4 C17 1.527(12)
C5 C6 1.389(11)
C5 H5 0.9500
C6 C21 1.491(10)
C8 C10 1.529(10)
C8 C9 1.543(10)
C8 H8 1.0000
C9 H9A 0.9900
C9 H9B 0.9900
C10 C11 1.525(10)
C10 H10A 0.9900
C10 H10B 0.9900
C11 C16 1.367(11)
C11 C12 1.389(11)
C12 C13 1.376(11)
C12 H12 0.9500
C13 C14 1.398(12)
C13 H13 0.9500
C14 C15 1.365(12)
C14 H14 0.9500
C15 C16 1.387(11)
C15 H15 0.9500
C16 H16 0.9500
C17 C20 1.519(11)
C17 C18 1.532(13)
C17 C19 1.539(12)
C18 H18A 0.9800
C18 H18B 0.9800
C18 H18C 0.9800
C19 H19A 0.9800
C19 H19B 0.9800
C19 H19C 0.9800
C20 H20A 0.9800
C20 H20B 0.9800
C20 H20C 0.9800
C22 C23 1.521(11)
C22 H22A 0.9900
C22 H22B 0.9900
C23 C24 1.532(11)
C23 H23 1.0000
C24 C25 1.499(11)
C24 H24A 0.9900
C24 H24B 0.9900
C25 C30 1.393(11)
C25 C26 1.409(12)
C26 C27 1.381(13)
C26 H26 0.9500
C27 C28 1.373(14)
C27 H27 0.9500
C28 C29 1.367(14)
C28 H28 0.9500
C29 C30 1.379(13)
C29 H29 0.9500
C30 H30 0.9500

loop_
_geom_torsion_atom_site_label_1
_geom_torsion_atom_site_label_2
_geom_torsion_atom_site_label_3
_geom_torsion_atom_site_label_4
_geom_torsion
C1 Pd1 N1 C7 0.0(5)
N2 Pd1 N1 C7 -0.2(10)
Br1 Pd1 N1 C7 -179.4(5)
C1 Pd1 N1 C8 -177.8(8)
N2 Pd1 N1 C8 -177.9(6)
Br1 Pd1 N1 C8 2.8(7)
C1 Pd1 N2 C21 0.9(5)
N1 Pd1 N2 C21 1.0(10)
Br1 Pd1 N2 C21 -179.7(5)
C1 Pd1 N2 C23 -173.6(8)
N1 Pd1 N2 C23 -173.4(7)
Br1 Pd1 N2 C23 5.8(7)
N1 Pd1 C1 C2 -1.3(5)
N2 Pd1 C1 C2 178.6(6)
Br1 Pd1 C1 C2 160(7)
N1 Pd1 C1 C6 179.9(6)
N2 Pd1 C1 C6 -0.2(5)
Br1 Pd1 C1 C6 -19(8)
C6 C1 C2 C3 0.4(10)
Pd1 C1 C2 C3 -178.4(5)
C6 C1 C2 C7 -179.0(7)
Pd1 C1 C2 C7 2.3(8)
C1 C2 C3 C4 -0.4(10)
C7 C2 C3 C4 178.8(8)
C2 C3 C4 C5 -0.4(10)
C2 C3 C4 C17 -179.6(7)
C3 C4 C5 C6 1.2(10)
C17 C4 C5 C6 -179.6(7)
C4 C5 C6 C1 -1.2(10)
C4 C5 C6 C21 178.3(7)
C2 C1 C6 C5 0.4(10)
Pd1 C1 C6 C5 179.1(5)
C2 C1 C6 C21 -179.2(6)
Pd1 C1 C6 C21 -0.4(8)
C8 N1 C7 O1 -1.5(9)
Pd1 N1 C7 O1 -179.9(4)
C8 N1 C7 C2 179.8(6)
Pd1 N1 C7 C2 1.3(9)
C9 O1 C7 N1 1.0(8)
C9 O1 C7 C2 179.7(6)
C1 C2 C7 N1 -2.3(10)
C3 C2 C7 N1 178.4(8)
C1 C2 C7 O1 179.0(6)
C3 C2 C7 O1 -0.2(13)
C7 N1 C8 C10 -122.5(7)
Pd1 N1 C8 C10 55.3(9)
C7 N1 C8 C9 1.3(8)
Pd1 N1 C8 C9 179.1(5)
C7 O1 C9 C8 -0.1(7)
N1 C8 C9 O1 -0.7(7)
C10 C8 C9 O1 120.7(6)
N1 C8 C10 C11 72.1(8)
C9 C8 C10 C11 -44.2(9)
C8 C10 C11 C16 -67.4(10)
C8 C10 C11 C12 110.5(8)
C16 C11 C12 C13 -0.5(12)
C10 C11 C12 C13 -178.5(8)
C11 C12 C13 C14 1.0(13)
C12 C13 C14 C15 -1.0(14)
C13 C14 C15 C16 0.5(14)
C12 C11 C16 C15 0.1(12)
C10 C11 C16 C15 178.0(8)
C14 C15 C16 C11 -0.1(13)
C3 C4 C17 C20 -126.0(8)
C5 C4 C17 C20 54.9(9)
C3 C4 C17 C18 -7.5(11)
C5 C4 C17 C18 173.4(7)
C3 C4 C17 C19 114.8(9)
C5 C4 C17 C19 -64.4(9)
C23 N2 C21 O2 -0.9(9)
Pd1 N2 C21 O2 -177.0(5)
C23 N2 C21 C6 174.7(6)
Pd1 N2 C21 C6 -1.4(8)
C22 O2 C21 N2 -1.6(8)
C22 O2 C21 C6 -177.0(6)
C5 C6 C21 N2 -178.3(7)
C1 C6 C21 N2 1.2(9)
C5 C6 C21 O2 -2.8(11)
C1 C6 C21 O2 176.7(6)
C21 O2 C22 C23 3.2(8)
C21 N2 C23 C22 2.8(8)
Pd1 N2 C23 C22 177.5(6)
C21 N2 C23 C24 -118.7(7)
Pd1 N2 C23 C24 56.0(9)
O2 C22 C23 N2 -3.6(7)
O2 C22 C23 C24 113.4(7)
N2 C23 C24 C25 -174.3(6)
C22 C23 C24 C25 72.8(9)
C23 C24 C25 C30 -130.8(7)
C23 C24 C25 C26 49.4(10)
C30 C25 C26 C27 -1.8(11)
C24 C25 C26 C27 178.0(7)
C25 C26 C27 C28 1.3(12)
C26 C27 C28 C29 -0.3(13)
C27 C28 C29 C30 -0.2(13)
C28 C29 C30 C25 -0.4(13)
C26 C25 C30 C29 1.4(12)
C24 C25 C30 C29 -178.4(8)
